data_4321727
loop_
_publ_author_name
'Jean Huhmann-Vincent'
'Brian L. Scott'
'Gregory J. Kubas'

_publ_section_title
;
 Rhenium Complexes with Weakly Coordinating Solvent Ligands,
 cis-[Re(PR3)(CO)4(L)][BArF], L = CH2Cl2, Et2O, NC5F5: Decomposition to
 Chloride-Bridged Dimers in CH2Cl2 Solution
;
_journal_name_full 'Inorganic Chemistry'
_journal_page_first 115
_journal_page_last 124
_journal_paper_doi 10.1021/ic980912q
_journal_volume 38
_journal_year 1999
_chemical_formula_sum 'C76 H46 B Cl F24 O10 P2 Re2'
_chemical_formula_weight 2055.73
_chemical_name_systematic
; 
 ? 
;
_space_group_IT_number 2
_symmetry_cell_setting triclinic
_symmetry_space_group_name_Hall '-P 1'
_symmetry_space_group_name_H-M 'P -1'
_atom_sites_solution_hydrogens geom
_atom_sites_solution_primary direct
_atom_sites_solution_secondary difmap
_audit_creation_method SHELXL
_cell_angle_alpha 92.52(1)
_cell_angle_beta 96.58(1)
_cell_angle_gamma 100.24(1)
_cell_formula_units_Z 2
_cell_length_a 13.048(2)
_cell_length_b 16.348(2)
_cell_length_c 19.496(4)
_cell_measurement_temperature 193
_cell_volume 4056.7(12)
_computing_cell_refinement 'XSCANS 2.10b (Siemens)'
_computing_data_collection 'XSCANS 2.10b (Siemens)'
_computing_data_reduction 'XSCANS 2.10b (Siemens)'
_computing_molecular_graphics 'SHELXTL PC 4.2/360 (Siemens)'
_computing_publication_material 'SHELXTL PC 4.2/360 (Siemens)'
_computing_structure_refinement 'SHELXL-93 (Sheldrick, 1993)'
_computing_structure_solution 'SHELXS-86 (Sheldrick, 1990)'
_diffrn_ambient_temperature 193
_diffrn_measurement_device 'Bruker P4\PC'
_diffrn_measurement_method '\w scans'
_diffrn_radiation_monochromator graphite
_diffrn_radiation_source 'fine-focus sealed tube'
_diffrn_radiation_type MoK\a
_diffrn_radiation_wavelength 0.71073
_diffrn_reflns_av_R_equivalents 0.0457
_diffrn_reflns_av_sigmaI/netI 0.1048
_diffrn_reflns_limit_h_max 14
_diffrn_reflns_limit_h_min -1
_diffrn_reflns_limit_k_max 17
_diffrn_reflns_limit_k_min -17
_diffrn_reflns_limit_l_max 20
_diffrn_reflns_limit_l_min -20
_diffrn_reflns_number 11322
_diffrn_reflns_theta_max 22.50
_diffrn_reflns_theta_min 2.53
_diffrn_standards_interval_count 3
_diffrn_standards_number 97
_exptl_absorpt_coefficient_mu 3.164
_exptl_absorpt_correction_T_max 0.85
_exptl_absorpt_correction_T_min 0.33
_exptl_absorpt_correction_type empirical
_exptl_crystal_colour colorless
_exptl_crystal_density_diffrn 1.683
_exptl_crystal_density_method 'not measured'
_exptl_crystal_description 'plate fragment'
_exptl_crystal_F_000 2000
_exptl_crystal_size_max 0.33
_exptl_crystal_size_mid 0.25
_exptl_crystal_size_min 0.08
_refine_diff_density_max 1.387
_refine_diff_density_min -0.834
_refine_diff_density_rms 0.155
_refine_ls_extinction_method none
_refine_ls_goodness_of_fit_all 1.179
_refine_ls_goodness_of_fit_obs 1.298
_refine_ls_hydrogen_treatment noref
_refine_ls_matrix_type full
_refine_ls_number_parameters 973
_refine_ls_number_reflns 9761
_refine_ls_number_restraints 0
_refine_ls_restrained_S_all 1.179
_refine_ls_restrained_S_obs 1.298
_refine_ls_R_factor_all 0.1189
_refine_ls_R_factor_obs 0.0665
_refine_ls_shift/esd_max -0.003
_refine_ls_shift/esd_mean 0.000
_refine_ls_structure_factor_coef Fsqd
_refine_ls_weighting_details 'w=1/[\s^2^(Fo^2^)+(0.0758P)^2^+0.0000P] where P=(Fo^2^+2Fc^2^)/3'
_refine_ls_weighting_scheme calc
_refine_ls_wR_factor_all 0.1715
_refine_ls_wR_factor_obs 0.1483
_reflns_number_observed 6349
_reflns_number_total 9761
_reflns_observed_criterion >2sigma(I)
_cod_data_source_file ic980912q_5.cif
_cod_data_source_block xr183r
_cod_depositor_comments
;
The following automatic conversions were performed:

'_refine_ls_weighting_scheme' value 'calc
w=1/[\s^2^(Fo^2^)+(0.0758P)^2^+0.0000P] where P=(Fo^2^+2Fc^2^)/3' was
changed to 'calc'. New tag '_refine_ls_weighting_details' was
created. The value of the new tag was set to
'w=1/[\s^2^(Fo^2^)+(0.0758P)^2^+0.0000P] where P=(Fo^2^+2Fc^2^)/3'.

Automatic conversion script
Id: cif_fix_values 3143 2015-03-26 13:38:13Z robertas 
;
_cod_database_code 4321727

loop_
_symmetry_equiv_pos_as_xyz
'x, y, z'
'-x, -y, -z'

loop_
_atom_site_aniso_label
_atom_site_aniso_U_11
_atom_site_aniso_U_22
_atom_site_aniso_U_33
_atom_site_aniso_U_23
_atom_site_aniso_U_13
_atom_site_aniso_U_12
Re1 0.0365(4) 0.0359(4) 0.0407(5) 0.0045(3) -0.0067(3) 0.0022(3)
Re2 0.0366(4) 0.0370(4) 0.0375(5) 0.0151(3) -0.0041(3) -0.0001(3)
Cl1 0.098(4) 0.058(3) 0.057(3) 0.009(2) 0.022(3) 0.024(3)
B1 0.017(9) 0.040(9) 0.017(9) 0.000(7) 0.000(7) 0.003(7)
P1 0.046(3) 0.044(2) 0.037(3) 0.002(2) 0.000(2) 0.014(2)
P2 0.025(2) 0.028(2) 0.034(2) 0.005(2) 0.002(2) 0.001(2)
O1 0.056(9) 0.087(9) 0.066(10) 0.043(8) 0.000(8) 0.011(7)
O2 0.122(13) 0.032(7) 0.123(14) -0.011(8) -0.027(10) 0.001(8)
O3 0.080(10) 0.095(10) 0.044(9) 0.001(7) -0.017(8) 0.023(8)
O4 0.051(9) 0.070(8) 0.060(9) 0.022(6) -0.008(7) 0.006(6)
O5 0.053(11) 0.153(15) 0.232(23) 0.129(15) -0.047(13) -0.023(10)
O6 0.099(11) 0.059(8) 0.060(9) 0.028(7) -0.008(8) 0.010(7)
O7 0.037(8) 0.058(7) 0.059(9) -0.005(6) 0.013(7) 0.008(6)
O8 0.200(19) 0.072(10) 0.043(9) -0.006(8) -0.011(11) 0.010(10)
C1 0.034(11) 0.049(10) 0.065(14) 0.027(9) 0.014(10) -0.003(8)
C2 0.081(15) 0.071(13) 0.046(12) 0.008(10) -0.012(11) 0.007(11)
C3 0.061(13) 0.042(10) 0.050(13) -0.004(9) 0.010(11) 0.008(9)
C4 0.033(10) 0.037(9) 0.057(12) 0.010(8) 0.006(9) 0.011(8)
C5 0.041(13) 0.124(18) 0.105(18) 0.087(15) -0.040(12) -0.011(12)
C6 0.034(10) 0.041(9) 0.073(14) 0.010(9) -0.003(9) -0.003(8)
C7 0.055(12) 0.046(9) 0.022(9) 0.008(7) 0.009(9) 0.006(9)
C8 0.081(14) 0.044(10) 0.018(10) 0.003(8) -0.014(10) -0.004(9)
C9 0.066(13) 0.055(10) 0.033(11) 0.010(8) 0.004(10) 0.013(9)
C10 0.059(13) 0.064(11) 0.048(12) 0.014(9) 0.017(10) 0.019(9)
C11 0.107(17) 0.053(11) 0.043(12) 0.007(9) 0.038(12) 0.037(11)
C12 0.129(21) 0.065(12) 0.051(14) 0.032(10) 0.019(14) 0.030(13)
C13 0.103(19) 0.121(18) 0.072(16) 0.045(14) 0.052(15) 0.044(15)
C14 0.075(16) 0.086(14) 0.087(17) 0.018(12) 0.031(14) 0.034(12)
C15 0.042(11) 0.064(11) 0.040(11) 0.002(9) 0.022(9) 0.024(9)
C16 0.064(13) 0.033(9) 0.063(13) 0.000(8) -0.010(11) 0.002(8)
C17 0.068(15) 0.060(12) 0.071(15) -0.028(11) -0.008(12) -0.001(10)
C18 0.038(12) 0.101(16) 0.083(17) -0.026(13) -0.007(12) -0.001(12)
C19 0.028(11) 0.109(16) 0.055(13) 0.018(11) -0.006(10) 0.023(10)
C20 0.056(13) 0.062(11) 0.066(14) 0.019(10) 0.012(11) 0.016(9)
C21 0.043(12) 0.063(11) 0.057(13) 0.000(9) -0.014(10) 0.004(9)
C22 0.060(14) 0.069(12) 0.063(14) -0.038(10) -0.014(11) 0.007(10)
C23 0.061(15) 0.090(16) 0.130(23) -0.049(15) -0.013(15) 0.009(12)
C24 0.101(21) 0.088(16) 0.137(25) -0.025(16) 0.025(19) 0.052(15)
C25 0.163(28) 0.112(19) 0.109(22) -0.094(17) -0.052(20) 0.045(19)
C26 0.079(16) 0.118(17) 0.074(16) -0.046(13) -0.042(13) 0.061(13)
C27 0.030(9) 0.020(7) 0.033(9) 0.000(6) -0.009(7) 0.008(6)
C28 0.033(10) 0.041(9) 0.049(12) 0.007(8) -0.014(8) 0.008(7)
C29 0.040(10) 0.042(9) 0.044(11) 0.001(8) -0.020(9) 0.007(7)
C30 0.053(11) 0.052(10) 0.023(9) 0.003(8) -0.001(8) 0.016(8)
C31 0.057(11) 0.042(9) 0.025(10) 0.009(7) 0.004(8) 0.024(8)
C32 0.042(10) 0.034(8) 0.019(9) 0.003(7) 0.002(7) -0.001(7)
C33 0.038(9) 0.025(7) 0.009(7) 0.001(6) 0.001(7) 0.002(6)
C34 0.032(10) 0.048(9) 0.042(11) 0.008(8) 0.017(8) -0.007(8)
C35 0.075(14) 0.042(9) 0.050(12) 0.000(8) 0.024(11) 0.023(9)
C36 0.070(14) 0.059(11) 0.044(11) 0.010(8) 0.018(10) 0.052(10)
C37 0.063(13) 0.056(11) 0.078(15) 0.016(10) 0.036(11) 0.023(10)
C38 0.045(11) 0.037(9) 0.044(11) 0.012(7) 0.019(9) 0.001(8)
C39 0.033(9) 0.029(7) 0.016(8) -0.001(6) -0.004(7) -0.006(7)
C40 0.030(10) 0.050(10) 0.049(12) -0.013(8) 0.000(9) 0.003(8)
C41 0.053(13) 0.064(11) 0.047(12) -0.019(9) 0.029(10) 0.010(9)
C42 0.028(10) 0.070(12) 0.076(15) -0.002(10) 0.017(10) -0.003(9)
C43 0.043(12) 0.066(11) 0.043(12) -0.019(9) -0.008(9) -0.008(9)
C44 0.031(11) 0.053(10) 0.080(15) -0.019(9) 0.009(10) 0.009(8)
C45 0.030(9) 0.020(7) 0.034(9) 0.010(6) 0.002(7) 0.013(6)
C46 0.034(9) 0.029(7) 0.023(9) -0.005(6) 0.001(7) 0.007(6)
C47 0.031(9) 0.034(8) 0.030(10) -0.008(7) -0.002(8) 0.001(7)
C48 0.032(9) 0.048(9) 0.019(8) 0.006(7) -0.002(7) 0.002(7)
C49 0.018(8) 0.036(8) 0.034(10) 0.006(7) -0.006(7) -0.001(6)
C50 0.039(10) 0.030(8) 0.029(9) 0.005(7) -0.010(8) -0.012(7)
C51 0.016(8) 0.041(8) 0.015(8) 0.000(6) -0.001(6) 0.008(6)
C52 0.016(8) 0.032(8) 0.042(10) 0.011(7) 0.011(7) -0.009(6)
C53 0.026(9) 0.029(8) 0.055(11) -0.002(7) 0.005(8) 0.010(7)
C54 0.028(9) 0.034(8) 0.042(10) 0.006(7) 0.023(8) 0.015(7)
C55 0.016(8) 0.040(8) 0.028(9) 0.012(7) 0.002(7) 0.009(6)
C56 0.026(9) 0.025(7) 0.021(8) 0.009(6) -0.009(7) -0.004(6)
C57 0.017(8) 0.031(8) 0.019(8) 0.006(6) -0.005(6) 0.006(6)
C58 0.029(9) 0.025(7) 0.032(9) 0.005(7) 0.006(7) 0.001(6)
C59 0.029(9) 0.032(8) 0.026(9) 0.004(7) -0.006(7) 0.007(6)
C60 0.047(11) 0.027(8) 0.046(11) 0.012(7) -0.004(9) 0.011(7)
C61 0.038(10) 0.047(9) 0.020(9) 0.014(7) 0.002(7) 0.010(7)
C62 0.040(10) 0.025(7) 0.036(10) 0.001(7) -0.004(8) 0.013(7)
C63 0.037(9) 0.019(7) 0.017(8) 0.006(6) 0.006(7) 0.011(6)
C64 0.041(10) 0.022(7) 0.046(10) 0.013(7) -0.008(8) -0.001(7)
C65 0.009(8) 0.042(9) 0.072(13) 0.021(9) 0.010(9) 0.002(7)
C66 0.006(8) 0.047(9) 0.054(11) 0.003(8) -0.012(8) 0.003(7)
C67 0.026(10) 0.040(9) 0.049(11) 0.009(8) -0.008(9) 0.002(7)
C68 0.020(9) 0.042(8) 0.027(9) 0.012(7) 0.008(7) 0.003(7)
C47A 0.070(14) 0.043(10) 0.041(12) 0.007(8) 0.024(11) -0.007(9)
C49A 0.054(13) 0.055(11) 0.057(13) 0.022(10) -0.033(11) -0.043(10)
C53A 0.040(11) 0.024(9) 0.108(18) -0.006(10) 0.006(12) 0.006(8)
C55A 0.031(11) 0.055(11) 0.059(13) -0.005(9) 0.028(10) 0.004(8)
C59A 0.040(11) 0.042(10) 0.051(13) 0.004(8) 0.002(9) 0.016(8)
C61A 0.146(23) 0.044(12) 0.048(14) 0.015(10) 0.023(15) 0.021(13)
C65A 0.049(12) 0.042(10) 0.083(16) -0.018(10) 0.014(12) 0.011(9)
C67A 0.026(11) 0.103(16) 0.033(12) -0.014(11) -0.012(10) -0.035(10)
F1 0.116(10) 0.067(7) 0.042(6) 0.018(5) -0.005(6) -0.040(6)
F2 0.094(9) 0.149(11) 0.038(7) 0.059(7) -0.026(7) -0.045(8)
F3 0.182(15) 0.120(10) 0.161(15) 0.072(10) 0.150(14) 0.049(10)
F4 0.060(9) 0.236(18) 0.105(12) 0.044(12) -0.007(8) -0.085(10)
F5 0.097(13) 0.163(16) 0.275(26) -0.123(17) -0.008(14) -0.063(11)
F6 0.070(10) 0.266(21) 0.333(26) 0.253(21) -0.134(14) -0.102(12)
F7 0.110(10) 0.056(6) 0.122(11) 0.047(7) 0.061(9) 0.000(6)
F8 0.112(11) 0.050(7) 0.144(13) -0.004(7) 0.017(10) -0.030(7)
F9 0.093(10) 0.031(6) 0.291(20) 0.034(8) 0.101(11) 0.019(6)
F10 0.080(8) 0.057(6) 0.116(10) 0.028(6) 0.070(7) 0.008(5)
F11 0.136(12) 0.062(7) 0.148(13) 0.002(7) 0.115(11) 0.014(7)
F12 0.033(8) 0.354(24) 0.096(11) 0.078(13) 0.019(8) 0.009(11)
F13 0.060(7) 0.028(4) 0.083(8) -0.003(4) 0.015(6) -0.012(4)
F14 0.080(7) 0.034(5) 0.066(8) -0.008(5) 0.023(6) 0.012(5)
F15 0.086(8) 0.048(6) 0.100(9) 0.002(5) -0.023(7) 0.040(6)
F16 0.126(12) 0.126(10) 0.037(7) 0.009(7) -0.033(8) 0.005(9)
F17 0.326(23) 0.074(8) 0.041(7) 0.018(6) 0.048(11) 0.078(11)
F18 0.154(13) 0.149(12) 0.044(8) 0.008(7) 0.042(8) -0.024(10)
F19 0.077(11) 0.344(27) 0.190(20) -0.168(21) 0.020(13) 0.058(14)
F20 0.355(31) 0.158(15) 0.208(22) 0.064(15) 0.172(23) 0.189(19)
F21 0.193(17) 0.098(10) 0.277(23) -0.069(11) 0.203(18) -0.034(11)
F22 0.118(14) 0.368(28) 0.074(11) -0.111(15) 0.024(11) -0.134(17)
F23 0.141(18) 0.426(42) 0.261(31) -0.249(30) -0.161(22) 0.135(23)
F24 0.456(42) 0.153(15) 0.071(12) -0.023(11) -0.012(18) -0.183(23)
O1W 0.156(14) 0.132(11) 0.032(8) -0.062(8) -0.059(8) 0.107(11)
O2W 0.240(21) 0.092(10) 0.081(11) 0.000(8) -0.074(12) 0.123(12)

loop_
_atom_site_label
_atom_site_type_symbol
_atom_site_fract_x
_atom_site_fract_y
_atom_site_fract_z
_atom_site_U_iso_or_equiv
_atom_site_thermal_displace_type
_atom_site_occupancy
_atom_site_calc_flag
_atom_site_refinement_flags
_atom_site_disorder_group
Re1 Re 0.07887(5) 0.45782(3) 0.24500(3) 0.0391(2) Uani 1 d . .
Re2 Re 0.09157(5) 0.24474(4) 0.10799(3) 0.0382(2) Uani 1 d . .
Cl1 Cl 0.0357(4) 0.3120(3) 0.2052(2) 0.0686(14) Uani 1 d . .
B1 B 0.5130(12) -0.2295(9) 0.2537(8) 0.025(4) Uani 1 d . .
P1 P -0.0876(3) 0.4283(2) 0.2998(2) 0.0421(11) Uani 1 d . .
P2 P 0.0877(3) 0.1248(2) 0.1830(2) 0.0294(9) Uani 1 d . .
O1 O -0.0403(10) 0.4985(8) 0.1057(7) 0.069(4) Uani 1 d . .
O2 O 0.1285(12) 0.6444(7) 0.2902(8) 0.098(5) Uani 1 d . .
O3 O 0.2115(11) 0.4352(8) 0.3847(7) 0.074(4) Uani 1 d . .
O4 O 0.2781(10) 0.4848(7) 0.1715(6) 0.062(3) Uani 1 d . .
O5 O -0.1494(12) 0.1893(11) 0.0659(11) 0.153(9) Uani 1 d . .
O6 O 0.0940(11) 0.3930(7) 0.0149(6) 0.074(4) Uani 1 d . .
O7 O 0.3336(9) 0.2975(6) 0.1389(6) 0.051(3) Uani 1 d . .
O8 O 0.1258(15) 0.1378(8) -0.0148(7) 0.109(6) Uani 1 d . .
C1 C -0.0031(13) 0.4804(9) 0.1551(10) 0.049(5) Uani 1 d . .
C2 C 0.1094(16) 0.5763(13) 0.2747(10) 0.069(6) Uani 1 d . .
C3 C 0.1616(15) 0.4378(9) 0.3342(10) 0.051(5) Uani 1 d . .
C4 C 0.2037(13) 0.4748(9) 0.1987(9) 0.041(4) Uani 1 d . .
C5 C -0.0618(16) 0.2117(14) 0.0820(12) 0.095(8) Uani 1 d . .
C6 C 0.0930(12) 0.3390(9) 0.0529(10) 0.051(5) Uani 1 d . .
C7 C 0.2441(15) 0.2799(9) 0.1301(8) 0.041(4) Uani 1 d . .
C8 C 0.1140(15) 0.1800(10) 0.0292(9) 0.051(5) Uani 1 d . .
C9 C -0.1020(10) 0.3437(6) 0.3599(6) 0.051(5) Uani 1 d G .
C10 C -0.0321(8) 0.2885(7) 0.3652(6) 0.055(5) Uani 1 d G .
H10 H 0.0251(10) 0.2958(10) 0.3402(8) 0.066 Uiso 1 calc R .
C11 C -0.0478(10) 0.2226(6) 0.4078(6) 0.062(6) Uani 1 d G .
H11 H -0.0011(13) 0.1857(9) 0.4113(9) 0.075 Uiso 1 calc R .
C12 C -0.1333(11) 0.2118(6) 0.4451(6) 0.079(7) Uani 1 d G .
H12 H -0.1437(15) 0.1677(9) 0.4736(8) 0.094 Uiso 1 calc R .
C13 C -0.2031(9) 0.2670(8) 0.4399(7) 0.092(7) Uani 1 d G .
H13 H -0.2603(12) 0.2598(12) 0.4648(9) 0.110 Uiso 1 calc R .
C14 C -0.1874(9) 0.3329(7) 0.3973(7) 0.078(6) Uani 1 d G .
H14 H -0.2342(12) 0.3698(10) 0.3937(10) 0.094 Uiso 1 calc R .
C15 C -0.2023(7) 0.3963(6) 0.2356(5) 0.045(4) Uani 1 d G .
C16 C -0.2568(9) 0.3146(6) 0.2302(6) 0.056(5) Uani 1 d G .
H16 H -0.2367(13) 0.2767(7) 0.2609(8) 0.067 Uiso 1 calc R .
C17 C -0.3412(9) 0.2896(6) 0.1789(7) 0.070(6) Uani 1 d G .
H17 H -0.3777(12) 0.2350(6) 0.1753(10) 0.084 Uiso 1 calc R .
C18 C -0.3711(8) 0.3463(9) 0.1330(6) 0.078(6) Uani 1 d G .
H18 H -0.4276(10) 0.3296(12) 0.0987(7) 0.094 Uiso 1 calc R .
C19 C -0.3166(9) 0.4279(8) 0.1384(5) 0.063(5) Uani 1 d G .
H19 H -0.3367(13) 0.4659(10) 0.1077(7) 0.076 Uiso 1 calc R .
C20 C -0.2322(8) 0.4529(5) 0.1897(6) 0.060(5) Uani 1 d G .
H20 H -0.1957(12) 0.5076(5) 0.1933(9) 0.072 Uiso 1 calc R .
C21 C -0.1129(10) 0.5177(6) 0.3498(6) 0.057(5) Uani 1 d G .
C22 C -0.2058(8) 0.5482(7) 0.3381(6) 0.068(6) Uani 1 d G .
H22 H -0.2564(11) 0.5251(11) 0.3016(8) 0.081 Uiso 1 calc R .
C23 C -0.2231(9) 0.6132(8) 0.3810(8) 0.098(8) Uani 1 d G .
H23 H -0.2853(11) 0.6337(12) 0.3732(11) 0.117 Uiso 1 calc R .
C24 C -0.1476(12) 0.6478(7) 0.4356(7) 0.105(9) Uani 1 d G .
H24 H -0.1592(17) 0.6913(10) 0.4643(10) 0.126 Uiso 1 calc R .
C25 C -0.0546(11) 0.6173(9) 0.4473(6) 0.134(11) Uani 1 d G .
H25 H -0.0041(15) 0.6404(12) 0.4838(8) 0.161 Uiso 1 calc R .
C26 C -0.0373(9) 0.5523(8) 0.4044(7) 0.091(8) Uani 1 d G .
H26 H 0.0249(11) 0.5318(12) 0.4122(10) 0.109 Uiso 1 calc R .
C27 C 0.1423(7) 0.1490(5) 0.2737(3) 0.028(3) Uani 1 d G .
C28 C 0.2153(7) 0.2214(5) 0.2935(4) 0.042(4) Uani 1 d G .
H28 H 0.2330(10) 0.2599(6) 0.2611(5) 0.051 Uiso 1 calc R .
C29 C 0.2619(7) 0.2362(5) 0.3618(5) 0.044(4) Uani 1 d G .
H29 H 0.3108(9) 0.2846(6) 0.3750(6) 0.053 Uiso 1 calc R .
C30 C 0.2355(7) 0.1786(6) 0.4102(4) 0.042(4) Uani 1 d G .
H30 H 0.2667(10) 0.1885(8) 0.4558(4) 0.051 Uiso 1 calc R .
C31 C 0.1625(8) 0.1062(5) 0.3903(4) 0.040(4) Uani 1 d G .
H31 H 0.1448(11) 0.0677(7) 0.4227(5) 0.047 Uiso 1 calc R .
C32 C 0.1159(7) 0.0914(4) 0.3221(4) 0.033(4) Uani 1 d G .
H32 H 0.0671(9) 0.0430(5) 0.3088(6) 0.039 Uiso 1 calc R .
C33 C 0.1561(7) 0.0414(4) 0.1573(5) 0.024(3) Uani 1 d G .
C34 C 0.1219(7) -0.0405(5) 0.1727(5) 0.041(4) Uani 1 d G .
H34 H 0.0602(8) -0.0545(7) 0.1926(8) 0.049 Uiso 1 calc R .
C35 C 0.1798(9) -0.1013(4) 0.1583(6) 0.053(5) Uani 1 d G .
H35 H 0.1569(12) -0.1561(4) 0.1686(8) 0.063 Uiso 1 calc R .
C36 C 0.2720(8) -0.0804(6) 0.1284(6) 0.051(5) Uani 1 d G .
H36 H 0.3107(11) -0.1211(7) 0.1188(8) 0.062 Uiso 1 calc R .
C37 C 0.3062(7) 0.0014(6) 0.1130(6) 0.062(5) Uani 1 d G .
H37 H 0.3679(8) 0.0154(9) 0.0931(8) 0.074 Uiso 1 calc R .
C38 C 0.2483(7) 0.0623(4) 0.1274(5) 0.041(4) Uani 1 d G .
H38 H 0.2712(10) 0.1170(5) 0.1171(8) 0.050 Uiso 1 calc R .
C39 C -0.0488(5) 0.0758(5) 0.1831(5) 0.028(3) Uani 1 d G .
C40 C -0.1069(8) 0.1026(5) 0.2323(4) 0.045(4) Uani 1 d G .
H40 H -0.0736(10) 0.1396(8) 0.2690(5) 0.053 Uiso 1 calc R .
C41 C -0.2146(7) 0.0741(6) 0.2265(5) 0.054(5) Uani 1 d G .
H41 H -0.2535(10) 0.0920(9) 0.2594(7) 0.065 Uiso 1 calc R .
C42 C -0.2643(5) 0.0188(6) 0.1716(6) 0.059(5) Uani 1 d G .
H42 H -0.3363(6) -0.0003(9) 0.1677(8) 0.070 Uiso 1 calc R .
C43 C -0.2062(7) -0.0080(6) 0.1224(5) 0.055(5) Uani 1 d G .
H43 H -0.2394(10) -0.0450(8) 0.0856(6) 0.066 Uiso 1 calc R .
C44 C -0.0984(7) 0.0205(6) 0.1282(5) 0.055(5) Uani 1 d G .
H44 H -0.0596(10) 0.0026(8) 0.0953(6) 0.066 Uiso 1 calc R .
C45 C 0.4615(11) -0.2442(7) 0.1716(7) 0.027(3) Uani 1 d . .
C46 C 0.5065(11) -0.1987(7) 0.1208(7) 0.029(3) Uani 1 d . .
H46 H 0.5725(11) -0.1655(7) 0.1326(7) 0.034 Uiso 1 calc R .
C47 C 0.4597(11) -0.1997(8) 0.0542(7) 0.033(4) Uani 1 d . .
C48 C 0.3593(11) -0.2507(8) 0.0337(7) 0.034(4) Uani 1 d . .
H48 H 0.3262(11) -0.2532(8) -0.0114(7) 0.040 Uiso 1 calc R .
C49 C 0.3127(10) -0.2969(8) 0.0847(8) 0.031(4) Uani 1 d . .
C50 C 0.3615(11) -0.2927(8) 0.1518(7) 0.036(4) Uani 1 d . .
H50 H 0.3273(11) -0.3228(8) 0.1846(7) 0.043 Uiso 1 calc R .
C51 C 0.4579(10) -0.1532(8) 0.2828(7) 0.024(3) Uani 1 d . .
C52 C 0.4957(10) -0.0695(7) 0.2758(7) 0.031(4) Uani 1 d . .
H52 H 0.5597(10) -0.0541(7) 0.2589(7) 0.037 Uiso 1 calc R .
C53 C 0.4396(11) -0.0073(8) 0.2936(8) 0.036(4) Uani 1 d . .
C54 C 0.3495(11) -0.0252(8) 0.3230(7) 0.032(4) Uani 1 d . .
H54 H 0.3153(11) 0.0168(8) 0.3369(7) 0.038 Uiso 1 calc R .
C55 C 0.3095(10) -0.1093(8) 0.3319(7) 0.028(3) Uani 1 d . .
C56 C 0.3622(10) -0.1714(8) 0.3097(7) 0.026(3) Uani 1 d . .
H56 H 0.3322(10) -0.2269(8) 0.3129(7) 0.031 Uiso 1 calc R .
C57 C 0.4907(10) -0.3122(7) 0.2982(7) 0.023(3) Uani 1 d . .
C58 C 0.4870(10) -0.3937(7) 0.2697(7) 0.029(3) Uani 1 d . .
H58 H 0.4898(10) -0.4027(7) 0.2226(7) 0.035 Uiso 1 calc R .
C59 C 0.4794(11) -0.4599(8) 0.3110(7) 0.029(3) Uani 1 d . .
C60 C 0.4714(12) -0.4502(8) 0.3799(8) 0.040(4) Uani 1 d . .
H60 H 0.4615(12) -0.4965(8) 0.4061(8) 0.048 Uiso 1 calc R .
C61 C 0.4778(11) -0.3720(9) 0.4105(7) 0.034(4) Uani 1 d . .
C62 C 0.4860(11) -0.3046(8) 0.3689(8) 0.033(4) Uani 1 d . .
H62 H 0.4884(11) -0.2518(8) 0.3896(8) 0.040 Uiso 1 calc R .
C63 C 0.6418(11) -0.2025(7) 0.2638(7) 0.023(3) Uani 1 d . .
C64 C 0.7018(11) -0.2411(8) 0.2203(8) 0.038(4) Uani 1 d . .
H64 H 0.6677(11) -0.2766(8) 0.1828(8) 0.045 Uiso 1 calc R .
C65 C 0.8122(11) -0.2265(9) 0.2331(9) 0.041(4) Uani 1 d . .
C66 C 0.8624(11) -0.1758(9) 0.2883(8) 0.037(4) Uani 1 d . .
H66 H 0.9353(11) -0.1663(9) 0.2970(8) 0.044 Uiso 1 calc R .
C67 C 0.8055(12) -0.1383(8) 0.3314(8) 0.040(4) Uani 1 d . .
C68 C 0.6969(10) -0.1526(8) 0.3190(7) 0.029(4) Uani 1 d . .
H68 H 0.6600(10) -0.1273(8) 0.3493(7) 0.035 Uiso 1 calc R .
C47A C 0.5072(15) -0.1513(10) 0.0000(9) 0.052(5) Uani 1 d . .
C49A C 0.2019(15) -0.3431(11) 0.0661(11) 0.064(6) Uani 1 d . .
C53A C 0.4867(14) 0.0803(9) 0.2816(12) 0.058(5) Uani 1 d . .
C55A C 0.2124(13) -0.1333(10) 0.3628(9) 0.047(5) Uani 1 d . .
C59A C 0.4768(13) -0.5472(9) 0.2825(9) 0.044(4) Uani 1 d . .
C61A C 0.4767(22) -0.3585(11) 0.4876(11) 0.078(7) Uani 1 d . .
C65A C 0.8714(15) -0.2676(11) 0.1855(11) 0.058(5) Uani 1 d . .
C67A C 0.8597(14) -0.0852(14) 0.3912(10) 0.062(6) Uani 1 d . .
F1 F 0.5534(9) -0.0752(6) 0.0271(5) 0.083(4) Uani 1 d . .
F2 F 0.4471(10) -0.1369(8) -0.0522(6) 0.103(5) Uani 1 d . .
F3 F 0.5845(13) -0.1827(8) -0.0218(8) 0.140(7) Uani 1 d . .
F4 F 0.1542(10) -0.3645(11) 0.1178(8) 0.148(7) Uani 1 d . .
F5 F 0.2030(12) -0.4171(12) 0.0428(12) 0.196(10) Uani 1 d . .
F6 F 0.1485(11) -0.3197(12) 0.0213(12) 0.245(15) Uani 1 d . .
F7 F 0.5212(10) 0.0912(6) 0.2215(7) 0.093(4) Uani 1 d . .
F8 F 0.5743(11) 0.1080(6) 0.3272(7) 0.108(5) Uani 1 d . .
F9 F 0.4239(9) 0.1320(6) 0.2889(9) 0.131(6) Uani 1 d . .
F10 F 0.2020(8) -0.2047(6) 0.3921(6) 0.080(4) Uani 1 d . .
F11 F 0.2028(10) -0.0804(6) 0.4144(7) 0.108(5) Uani 1 d . .
F12 F 0.1274(10) -0.1364(12) 0.3186(8) 0.162(8) Uani 1 d . .
F13 F 0.3851(7) -0.5986(5) 0.2863(5) 0.059(3) Uani 1 d . .
F14 F 0.4899(8) -0.5492(5) 0.2151(5) 0.059(3) Uani 1 d . .
F15 F 0.5509(8) -0.5821(5) 0.3140(6) 0.077(3) Uani 1 d . .
F16 F 0.5638(11) -0.3735(8) 0.5233(5) 0.102(4) Uani 1 d . .
F17 F 0.4660(15) -0.2843(7) 0.5084(6) 0.140(7) Uani 1 d . .
F18 F 0.4015(12) -0.4141(9) 0.5091(6) 0.120(5) Uani 1 d . .
F19 F 0.8165(12) -0.2999(15) 0.1267(11) 0.207(11) Uani 1 d . .
F20 F 0.9046(20) -0.3300(12) 0.2072(11) 0.210(12) Uani 1 d . .
F21 F 0.9469(14) -0.2228(8) 0.1657(10) 0.186(10) Uani 1 d . .
F22 F 0.8168(13) -0.0796(14) 0.4411(8) 0.212(12) Uani 1 d . .
F23 F 0.9424(19) -0.1004(20) 0.4186(14) 0.289(20) Uani 1 d . .
F24 F 0.9005(27) -0.0155(12) 0.3804(8) 0.261(18) Uani 1 d . .
O1W O 0.5457(12) -0.0678(9) 0.4895(6) 0.105(6) Uani 1 d . .
O2W O 0.5410(15) -0.4187(8) 0.0310(8) 0.134(8) Uani 1 d . .

loop_
_atom_type_symbol
_atom_type_description
_atom_type_scat_dispersion_real
_atom_type_scat_dispersion_imag
_atom_type_scat_source
C C 0.0033 0.0016 'International Tables Vol C Tables 4.2.6.8 and 6.1.1.4'
H H 0.0000 0.0000 'International Tables Vol C Tables 4.2.6.8 and 6.1.1.4'
B B 0.0013 0.0007 'International Tables Vol C Tables 4.2.6.8 and 6.1.1.4'
O O 0.0106 0.0060 'International Tables Vol C Tables 4.2.6.8 and 6.1.1.4'
F F 0.0171 0.0103 'International Tables Vol C Tables 4.2.6.8 and 6.1.1.4'
P P 0.1023 0.0942 'International Tables Vol C Tables 4.2.6.8 and 6.1.1.4'
Cl Cl 0.1484 0.1585 'International Tables Vol C Tables 4.2.6.8 and 6.1.1.4'
Re Re -1.0185 7.2310 'International Tables Vol C Tables 4.2.6.8 and 6.1.1.4'

loop_
_geom_angle_atom_site_label_1
_geom_angle_atom_site_label_2
_geom_angle_atom_site_label_3
_geom_angle
_geom_angle_site_symmetry_1
_geom_angle_site_symmetry_3
_geom_angle_publ_flag
C4 Re1 C2 88.7(7) . . ?
C4 Re1 C3 91.6(7) . . ?
C2 Re1 C3 87.6(7) . . ?
C4 Re1 C1 88.0(7) . . ?
C2 Re1 C1 91.3(7) . . ?
C3 Re1 C1 178.8(6) . . ?
C4 Re1 Cl1 91.9(4) . . ?
C2 Re1 Cl1 177.9(6) . . ?
C3 Re1 Cl1 94.4(4) . . ?
C1 Re1 Cl1 86.7(5) . . ?
C4 Re1 P1 176.5(5) . . ?
C2 Re1 P1 94.5(6) . . ?
C3 Re1 P1 90.1(5) . . ?
C1 Re1 P1 90.4(4) . . ?
Cl1 Re1 P1 84.85(15) . . ?
C8 Re2 C6 89.4(7) . . ?
C8 Re2 C7 89.3(7) . . ?
C6 Re2 C7 87.6(6) . . ?
C8 Re2 C5 89.7(10) . . ?
C6 Re2 C5 90.2(7) . . ?
C7 Re2 C5 177.6(7) . . ?
C8 Re2 Cl1 170.7(5) . . ?
C6 Re2 Cl1 94.1(5) . . ?
C7 Re2 Cl1 99.5(5) . . ?
C5 Re2 Cl1 81.7(8) . . ?
C8 Re2 P2 92.6(5) . . ?
C6 Re2 P2 178.0(5) . . ?
C7 Re2 P2 92.7(4) . . ?
C5 Re2 P2 89.5(5) . . ?
Cl1 Re2 P2 83.93(14) . . ?
Re2 Cl1 Re1 128.2(2) . . ?
C57 B1 C63 104.0(10) . . ?
C57 B1 C45 114.3(11) . . ?
C63 B1 C45 113.1(11) . . ?
C57 B1 C51 112.0(11) . . ?
C63 B1 C51 111.0(10) . . ?
C45 B1 C51 102.6(11) . . ?
C15 P1 C21 106.0(5) . . ?
C15 P1 C9 102.4(5) . . ?
C21 P1 C9 103.7(6) . . ?
C15 P1 Re1 111.9(4) . . ?
C21 P1 Re1 113.5(4) . . ?
C9 P1 Re1 118.0(4) . . ?
C39 P2 C27 106.3(4) . . ?
C39 P2 C33 106.0(4) . . ?
C27 P2 C33 102.1(5) . . ?
C39 P2 Re2 107.8(3) . . ?
C27 P2 Re2 116.7(3) . . ?
C33 P2 Re2 117.1(3) . . ?
O1 C1 Re1 173.5(14) . . ?
O2 C2 Re1 178.1(18) . . ?
O3 C3 Re1 172.9(14) . . ?
O4 C4 Re1 179.7(13) . . ?
O5 C5 Re2 176.9(25) . . ?
O6 C6 Re2 175.1(16) . . ?
O7 C7 Re2 175.2(14) . . ?
O8 C8 Re2 175.8(15) . . ?
C10 C9 C14 120.0 . . ?
C10 C9 P1 121.0(7) . . ?
C14 C9 P1 118.9(7) . . ?
C9 C10 C11 120.0 . . ?
C10 C11 C12 120.0 . . ?
C13 C12 C11 120.0 . . ?
C14 C13 C12 120.0 . . ?
C13 C14 C9 120.0 . . ?
C16 C15 C20 120.0 . . ?
C16 C15 P1 120.3(7) . . ?
C20 C15 P1 119.6(7) . . ?
C15 C16 C17 120.0 . . ?
C18 C17 C16 120.0 . . ?
C17 C18 C19 120.0 . . ?
C18 C19 C20 120.0 . . ?
C19 C20 C15 120.0 . . ?
C22 C21 C26 120.0 . . ?
C22 C21 P1 122.8(7) . . ?
C26 C21 P1 117.1(7) . . ?
C23 C22 C21 120.0 . . ?
C22 C23 C24 120.0 . . ?
C23 C24 C25 120.0 . . ?
C26 C25 C24 120.0 . . ?
C25 C26 C21 120.0 . . ?
C28 C27 C32 120.0 . . ?
C28 C27 P2 120.5(5) . . ?
C32 C27 P2 119.3(5) . . ?
C29 C28 C27 120.0 . . ?
C28 C29 C30 120.0 . . ?
C31 C30 C29 120.0 . . ?
C32 C31 C30 120.0 . . ?
C31 C32 C27 120.0 . . ?
C34 C33 C38 120.0 . . ?
C34 C33 P2 120.8(5) . . ?
C38 C33 P2 118.9(5) . . ?
C33 C34 C35 120.0 . . ?
C36 C35 C34 120.0 . . ?
C37 C36 C35 120.0 . . ?
C36 C37 C38 120.0 . . ?
C37 C38 C33 120.0 . . ?
C40 C39 C44 120.0 . . ?
C40 C39 P2 119.9(6) . . ?
C44 C39 P2 119.4(6) . . ?
C39 C40 C41 120.0 . . ?
C42 C41 C40 120.0 . . ?
C41 C42 C43 120.0 . . ?
C44 C43 C42 120.0 . . ?
C43 C44 C39 120.0 . . ?
C46 C45 C50 116.3(13) . . ?
C46 C45 B1 121.6(12) . . ?
C50 C45 B1 121.3(12) . . ?
C47 C46 C45 123.9(13) . . ?
C46 C47 C48 119.8(13) . . ?
C46 C47 C47A 124.0(14) . . ?
C48 C47 C47A 116.2(14) . . ?
C49 C48 C47 116.9(13) . . ?
C50 C49 C48 121.5(12) . . ?
C50 C49 C49A 120.6(14) . . ?
C48 C49 C49A 117.5(14) . . ?
C49 C50 C45 121.6(13) . . ?
C52 C51 C56 115.9(12) . . ?
C52 C51 B1 123.5(11) . . ?
C56 C51 B1 120.3(11) . . ?
C51 C52 C53 121.7(12) . . ?
C54 C53 C52 121.9(12) . . ?
C54 C53 C53A 121.3(13) . . ?
C52 C53 C53A 116.7(13) . . ?
C53 C54 C55 118.0(12) . . ?
C56 C55 C54 119.6(12) . . ?
C56 C55 C55A 119.3(12) . . ?
C54 C55 C55A 121.0(12) . . ?
C51 C56 C55 122.7(11) . . ?
C62 C57 C58 115.8(11) . . ?
C62 C57 B1 120.9(11) . . ?
C58 C57 B1 122.9(12) . . ?
C59 C58 C57 120.5(13) . . ?
C60 C59 C58 121.8(13) . . ?
C60 C59 C59A 116.3(12) . . ?
C58 C59 C59A 121.8(14) . . ?
C59 C60 C61 119.9(13) . . ?
C60 C61 C62 118.4(14) . . ?
C60 C61 C61A 121.2(13) . . ?
C62 C61 C61A 120.4(14) . . ?
C57 C62 C61 123.4(13) . . ?
C68 C63 C64 116.4(13) . . ?
C68 C63 B1 122.9(12) . . ?
C64 C63 B1 120.0(12) . . ?
C65 C64 C63 121.0(14) . . ?
C66 C65 C64 119.8(15) . . ?
C66 C65 C65A 121.3(14) . . ?
C64 C65 C65A 118.9(16) . . ?
C65 C66 C67 120.0(13) . . ?
C66 C67 C68 120.3(14) . . ?
C66 C67 C67A 119.7(15) . . ?
C68 C67 C67A 120.0(16) . . ?
C63 C68 C67 122.4(14) . . ?
F2 C47A F3 108.7(16) . . ?
F2 C47A F1 103.7(14) . . ?
F3 C47A F1 103.8(15) . . ?
F2 C47A C47 118.1(15) . . ?
F3 C47A C47 112.0(14) . . ?
F1 C47A C47 109.3(13) . . ?
F6 C49A F5 101.5(21) . . ?
F6 C49A F4 113.4(22) . . ?
F5 C49A F4 95.9(16) . . ?
F6 C49A C49 118.5(15) . . ?
F5 C49A C49 109.5(19) . . ?
F4 C49A C49 114.5(16) . . ?
F9 C53A F7 107.2(17) . . ?
F9 C53A F8 106.7(15) . . ?
F7 C53A F8 102.8(15) . . ?
F9 C53A C53 113.2(14) . . ?
F7 C53A C53 115.4(15) . . ?
F8 C53A C53 110.8(15) . . ?
F10 C55A F12 106.7(14) . . ?
F10 C55A F11 102.2(14) . . ?
F12 C55A F11 104.9(15) . . ?
F10 C55A C55 115.7(13) . . ?
F12 C55A C55 113.0(14) . . ?
F11 C55A C55 113.0(13) . . ?
F15 C59A F14 106.4(13) . . ?
F15 C59A F13 106.7(12) . . ?
F14 C59A F13 105.5(13) . . ?
F15 C59A C59 113.0(13) . . ?
F14 C59A C59 111.4(12) . . ?
F13 C59A C59 113.3(13) . . ?
F17 C61A F16 106.7(19) . . ?
F17 C61A F18 108.9(20) . . ?
F16 C61A F18 103.2(15) . . ?
F17 C61A C61 114.9(15) . . ?
F16 C61A C61 111.8(18) . . ?
F18 C61A C61 110.6(17) . . ?
F21 C65A F20 105.9(20) . . ?
F21 C65A F19 102.0(21) . . ?
F20 C65A F19 100.4(18) . . ?
F21 C65A C65 116.0(14) . . ?
F20 C65A C65 115.6(19) . . ?
F19 C65A C65 114.9(17) . . ?
F22 C67A F24 106.9(24) . . ?
F22 C67A F23 99.0(23) . . ?
F24 C67A F23 92.1(21) . . ?
F22 C67A C67 119.4(16) . . ?
F24 C67A C67 116.8(19) . . ?
F23 C67A C67 118.2(21) . . ?
C67A F23 F24 43.7(14) . . ?
C67A F24 F23 44.3(13) . . ?

loop_
_geom_bond_atom_site_label_1
_geom_bond_atom_site_label_2
_geom_bond_distance
_geom_bond_site_symmetry_2
_geom_bond_publ_flag
Re1 C4 1.94(2) . ?
Re1 C2 1.95(2) . ?
Re1 C3 2.01(2) . ?
Re1 C1 2.03(2) . ?
Re1 Cl1 2.421(4) . ?
Re1 P1 2.510(4) . ?
Re2 C8 1.91(2) . ?
Re2 C6 1.92(2) . ?
Re2 C7 1.96(2) . ?
Re2 C5 1.98(2) . ?
Re2 Cl1 2.397(5) . ?
Re2 P2 2.493(3) . ?
B1 C57 1.64(2) . ?
B1 C63 1.65(2) . ?
B1 C45 1.65(2) . ?
B1 C51 1.66(2) . ?
P1 C15 1.820(9) . ?
P1 C21 1.821(9) . ?
P1 C9 1.850(9) . ?
P2 C39 1.818(7) . ?
P2 C27 1.828(7) . ?
P2 C33 1.840(7) . ?
O1 C1 1.11(2) . ?
O2 C2 1.12(2) . ?
O3 C3 1.12(2) . ?
O4 C4 1.15(2) . ?
O5 C5 1.14(2) . ?
O6 C6 1.18(2) . ?
O7 C7 1.14(2) . ?
O8 C8 1.12(2) . ?
C9 C10 1.39 . ?
C9 C14 1.39 . ?
C10 C11 1.39 . ?
C11 C12 1.39 . ?
C12 C13 1.39 . ?
C13 C14 1.39 . ?
C15 C16 1.39 . ?
C15 C20 1.39 . ?
C16 C17 1.39 . ?
C17 C18 1.39 . ?
C18 C19 1.39 . ?
C19 C20 1.39 . ?
C21 C22 1.39 . ?
C21 C26 1.39 . ?
C22 C23 1.39 . ?
C23 C24 1.39 . ?
C24 C25 1.39 . ?
C25 C26 1.39 . ?
C27 C28 1.39 . ?
C27 C32 1.39 . ?
C28 C29 1.39 . ?
C29 C30 1.39 . ?
C30 C31 1.39 . ?
C31 C32 1.39 . ?
C33 C34 1.39 . ?
C33 C38 1.39 . ?
C34 C35 1.39 . ?
C35 C36 1.39 . ?
C36 C37 1.39 . ?
C37 C38 1.39 . ?
C39 C40 1.39 . ?
C39 C44 1.39 . ?
C40 C41 1.39 . ?
C41 C42 1.39 . ?
C42 C43 1.39 . ?
C43 C44 1.39 . ?
C45 C46 1.39(2) . ?
C45 C50 1.40(2) . ?
C46 C47 1.37(2) . ?
C47 C48 1.43(2) . ?
C47 C47A 1.48(2) . ?
C48 C49 1.40(2) . ?
C49 C50 1.38(2) . ?
C49 C49A 1.50(2) . ?
C51 C52 1.39(2) . ?
C51 C56 1.40(2) . ?
C52 C53 1.41(2) . ?
C53 C54 1.36(2) . ?
C53 C53A 1.49(2) . ?
C54 C55 1.41(2) . ?
C55 C56 1.40(2) . ?
C55 C55A 1.46(2) . ?
C57 C62 1.39(2) . ?
C57 C58 1.41(2) . ?
C58 C59 1.37(2) . ?
C59 C60 1.36(2) . ?
C59 C59A 1.50(2) . ?
C60 C61 1.37(2) . ?
C61 C62 1.39(2) . ?
C61 C61A 1.51(2) . ?
C63 C68 1.37(2) . ?
C63 C64 1.42(2) . ?
C64 C65 1.41(2) . ?
C65 C66 1.36(2) . ?
C65 C65A 1.48(2) . ?
C66 C67 1.38(2) . ?
C67 C68 1.39(2) . ?
C67 C67A 1.46(2) . ?
C47A F2 1.27(2) . ?
C47A F3 1.31(2) . ?
C47A F1 1.34(2) . ?
C49A F6 1.18(2) . ?
C49A F5 1.28(2) . ?
C49A F4 1.27(2) . ?
C53A F9 1.29(2) . ?
C53A F7 1.31(2) . ?
C53A F8 1.36(2) . ?
C55A F10 1.31(2) . ?
C55A F12 1.32(2) . ?
C55A F11 1.33(2) . ?
C59A F15 1.31(2) . ?
C59A F14 1.34(2) . ?
C59A F13 1.35(2) . ?
C61A F17 1.30(2) . ?
C61A F16 1.33(2) . ?
C61A F18 1.33(2) . ?
C65A F21 1.23(2) . ?
C65A F20 1.25(2) . ?
C65A F19 1.32(2) . ?
C67A F22 1.18(2) . ?
C67A F24 1.21(2) . ?
C67A F23 1.22(2) . ?
F23 F24 1.75(3) . ?
